data_2311631
loop_
_publ_author_name
'Aitipamula, Srinivasulu'
'Chow, Pui Shan'
'Tan, Reginald B. H.'

_publ_section_title
;
 Solvates of the antifungal drug griseofulvin: structural, thermochemical
 and conformational analysis.
;
_journal_issue 'Pt 1'
_journal_name_full 'Acta crystallographica Section B, Structural science, crystal engineering and materials'
_journal_page_first 54
_journal_page_last 62
_journal_paper_doi 10.1107/S2052520613026711
_journal_volume 70
_journal_year 2014
_chemical_formula_sum 'C18 H19.5 Cl N0.5 O7'
_chemical_formula_weight 390.29
_space_group_IT_number 19
_space_group_name_Hall 'P 2ac 2ab'
_space_group_name_H-M_alt 'P 21 21 21'
_symmetry_cell_setting orthorhombic
_symmetry_space_group_name_Hall 'P 2ac 2ab'
_symmetry_space_group_name_H-M 'P 21 21 21'
_atom_sites_solution_hydrogens geom
_atom_sites_solution_primary direct
_atom_sites_solution_secondary difmap
_audit_creation_method SHELXL-97
_cell_angle_alpha 90.00
_cell_angle_beta 90.00
_cell_angle_gamma 90.00
_cell_formula_units_Z 8
_cell_length_a 8.6852(17)
_cell_length_b 15.047(3)
_cell_length_c 27.605(6)
_cell_measurement_reflns_used 9491
_cell_measurement_temperature 163(2)
_cell_measurement_theta_max 31.0271
_cell_measurement_theta_min 2.0022
_cell_volume 3607.6(13)
_computing_cell_refinement 'CrystalClear (Rigaku Inc., 2007)'
_computing_data_collection 'CrystalClear (Rigaku Inc., 2007)'
_computing_data_reduction 'CrystalClear (Rigaku Inc., 2007)'
_computing_structure_refinement 'SHELXL-97 (Sheldrick, 1997)'
_computing_structure_solution 'SHELXS-97 (Sheldrick, 1990)'
_diffrn_ambient_temperature 163(2)
_diffrn_measured_fraction_theta_full 0.995
_diffrn_measured_fraction_theta_max 0.995
_diffrn_measurement_device_type 'Rigaku Saturn 70 CCD area detector'
_diffrn_measurement_method '\w scans'
_diffrn_radiation_monochromator graphite
_diffrn_radiation_source 'fine-focus sealed tube'
_diffrn_radiation_type MoK\a
_diffrn_radiation_wavelength 0.71073
_diffrn_reflns_av_R_equivalents 0.0285
_diffrn_reflns_av_sigmaI/netI 0.0523
_diffrn_reflns_limit_h_max 11
_diffrn_reflns_limit_h_min -10
_diffrn_reflns_limit_k_max 20
_diffrn_reflns_limit_k_min -13
_diffrn_reflns_limit_l_max 36
_diffrn_reflns_limit_l_min -16
_diffrn_reflns_number 15583
_diffrn_reflns_theta_full 28.26
_diffrn_reflns_theta_max 28.26
_diffrn_reflns_theta_min 1.48
_exptl_absorpt_coefficient_mu 0.252
_exptl_absorpt_correction_T_max 0.9467
_exptl_absorpt_correction_T_min 0.9216
_exptl_absorpt_correction_type multi-scan
_exptl_absorpt_process_details 'R. H. Blessing, Acta Cryst. 1995 A51, 33-38'
_exptl_crystal_colour colorless
_exptl_crystal_density_diffrn 1.437
_exptl_crystal_density_method 'not measured'
_exptl_crystal_description block
_exptl_crystal_F_000 1632
_exptl_crystal_size_max 0.33
_exptl_crystal_size_mid 0.33
_exptl_crystal_size_min 0.22
_refine_diff_density_max 0.205
_refine_diff_density_min -0.345
_refine_ls_abs_structure_details 'Flack H D (1983), Acta Cryst. A39, 876-881'
_refine_ls_abs_structure_Flack 0.01(5)
_refine_ls_extinction_method none
_refine_ls_goodness_of_fit_ref 1.089
_refine_ls_hydrogen_treatment constr
_refine_ls_matrix_type full
_refine_ls_number_parameters 487
_refine_ls_number_reflns 8492
_refine_ls_number_restraints 0
_refine_ls_restrained_S_all 1.089
_refine_ls_R_factor_all 0.0581
_refine_ls_R_factor_gt 0.0510
_refine_ls_shift/su_max 0.001
_refine_ls_shift/su_mean 0.000
_refine_ls_structure_factor_coef Fsqd
_refine_ls_weighting_details 'calc w=1/[\s^2^(Fo^2^)+(0.0430P)^2^+0.9983P] where P=(Fo^2^+2Fc^2^)/3'
_refine_ls_weighting_scheme calc
_refine_ls_wR_factor_gt 0.1078
_refine_ls_wR_factor_ref 0.1167
_reflns_number_gt 7628
_reflns_number_total 8492
_reflns_threshold_expression >2sigma(I)
_cod_data_source_file zb5031sup1.cif
_cod_data_source_block GF-NE2-1
_cod_depositor_comments
;

2022-12-20
Z value and formula fixed to values more according to usual
chemical conventions.                 miguel
;
_cod_original_formula_sum 'C36 H39 Cl2 N O14'
_cod_original_formula_weight 780.58
_cod_original_formula_units_Z 4
_cod_original_sg_symbol_H-M 'P21 21 21'
_cod_database_code 2311631

loop_
_symmetry_equiv_pos_as_xyz
'x, y, z'
'-x+1/2, -y, z+1/2'
'-x, y+1/2, -z+1/2'
'x+1/2, -y+1/2, -z'

loop_
_atom_site_type_symbol
_atom_site_label
_atom_site_fract_x
_atom_site_fract_y
_atom_site_fract_z
_atom_site_U_iso_or_equiv
_atom_site_adp_type
_atom_site_calc_flag
_atom_site_refinement_flags
_atom_site_occupancy
_atom_site_symmetry_multiplicity
Cl Cl2A 0.25466(7) 0.93344(5) 0.79617(2) 0.02999(14) Uani d . 1 1
O O6A 0.91789(19) 0.95750(13) 0.84193(7) 0.0298(4) Uani d . 1 1
O O4A 0.9341(2) 0.85951(14) 0.74378(7) 0.0329(4) Uani d . 1 1
O O2A 0.6258(2) 0.95824(13) 0.67598(7) 0.0304(4) Uani d . 1 1
O O3A 0.52424(19) 0.85135(12) 0.74298(6) 0.0254(4) Uani d . 1 1
O O5A 0.3861(2) 1.02654(13) 0.87787(7) 0.0310(4) Uani d . 1 1
C C10A 0.6554(3) 0.99334(18) 0.86334(10) 0.0275(5) Uani d . 1 1
H H10A 0.6866 1.0254 0.8913 0.033 Uiso calc R 1 1
C C12A 0.4471(3) 0.93905(19) 0.81133(9) 0.0269(5) Uani d . 1 1
C C8A 0.7160(3) 0.90503(17) 0.79335(9) 0.0247(5) Uani d . 1 1
C C13A 0.5581(3) 0.89865(17) 0.78322(9) 0.0237(5) Uani d . 1 1
C C11A 0.4983(3) 0.98695(18) 0.85148(10) 0.0267(5) Uani d . 1 1
C C9A 0.7641(3) 0.95289(17) 0.83424(9) 0.0253(5) Uani d . 1 1
O O1A 0.8484(2) 0.71295(15) 0.59465(8) 0.0429(5) Uani d . 1 1
C C14A 0.6835(4) 0.6777(2) 0.76273(11) 0.0377(7) Uani d . 1 1
H H14E 0.7837 0.6905 0.7774 0.057 Uiso calc R 1 1
H H14D 0.6733 0.6134 0.7577 0.057 Uiso calc R 1 1
H H14F 0.6013 0.6983 0.7843 0.057 Uiso calc R 1 1
C C2A 0.7342(3) 0.8368(2) 0.63125(10) 0.0313(6) Uani d . 1 1
H H2A 0.7348 0.8695 0.6018 0.038 Uiso calc R 1 1
C C3A 0.6765(3) 0.87440(19) 0.67148(10) 0.0273(5) Uani d . 1 1
C C1A 0.7960(3) 0.7466(2) 0.63186(11) 0.0317(6) Uani d . 1 1
C C7A 0.7968(3) 0.86436(18) 0.75331(9) 0.0255(5) Uani d . 1 1
C C17A 0.9707(3) 1.0122(2) 0.88150(10) 0.0338(6) Uani d . 1 1
H H17D 0.9358 1.0734 0.8766 0.051 Uiso calc R 1 1
H H17F 1.0834 1.0108 0.8828 0.051 Uiso calc R 1 1
H H17E 0.9287 0.9894 0.9120 0.051 Uiso calc R 1 1
C C5A 0.6711(3) 0.72549(18) 0.71399(10) 0.0281(5) Uani d . 1 1
H H5A 0.5716 0.7073 0.6987 0.034 Uiso calc R 1 1
C C4A 0.6685(3) 0.82677(18) 0.71964(9) 0.0244(5) Uani d . 1 1
C C16A 0.4312(3) 1.0837(2) 0.91734(10) 0.0335(6) Uani d . 1 1
H H16E 0.4934 1.0498 0.9405 0.050 Uiso calc R 1 1
H H16D 0.3390 1.1065 0.9336 0.050 Uiso calc R 1 1
H H16F 0.4917 1.1335 0.9047 0.050 Uiso calc R 1 1
C C15A 0.6373(4) 1.0143(2) 0.63369(11) 0.0387(7) Uani d . 1 1
H H15E 0.7458 1.0218 0.6249 0.058 Uiso calc R 1 1
H H15F 0.5919 1.0725 0.6408 0.058 Uiso calc R 1 1
H H15D 0.5819 0.9867 0.6067 0.058 Uiso calc R 1 1
C C6A 0.8011(3) 0.6985(2) 0.67950(10) 0.0331(6) Uani d . 1 1
H H6AA 0.9012 0.7106 0.6953 0.040 Uiso calc R 1 1
H H6AB 0.7947 0.6338 0.6734 0.040 Uiso calc R 1 1
Cl Cl1 1.30892(7) 0.55221(5) 0.98757(3) 0.03578(17) Uani d . 1 1
O O4 0.6228(2) 0.46365(13) 0.95249(7) 0.0323(4) Uani d . 1 1
O O5 1.1873(2) 0.68532(14) 1.05221(7) 0.0349(5) Uani d . 1 1
C C7 0.7606(3) 0.47843(17) 0.95503(9) 0.0262(5) Uani d . 1 1
O O3 1.03089(19) 0.46104(13) 0.94255(7) 0.0275(4) Uani d . 1 1
O O6 0.6493(2) 0.62105(14) 1.02196(8) 0.0332(4) Uani d . 1 1
O O2 0.9426(2) 0.31530(14) 0.98710(7) 0.0327(4) Uani d . 1 1
C C2 0.8043(3) 0.26401(19) 0.91760(10) 0.0296(6) Uani d . 1 1
H H2 0.7977 0.2056 0.9305 0.035 Uiso calc R 1 1
C C10 0.9148(3) 0.65794(19) 1.03977(10) 0.0285(5) Uani d . 1 1
H H10 0.8866 0.7021 1.0627 0.034 Uiso calc R 1 1
O O1 0.6744(3) 0.22285(15) 0.84724(9) 0.0469(6) Uani d . 1 1
C C12 1.1166(3) 0.57592(19) 0.99705(10) 0.0286(6) Uani d . 1 1
C C9 0.8019(3) 0.61001(18) 1.01572(10) 0.0273(5) Uani d . 1 1
C C13 1.0020(3) 0.52884(18) 0.97396(9) 0.0249(5) Uani d . 1 1
C C8 0.8456(3) 0.54368(18) 0.98230(10) 0.0270(5) Uani d . 1 1
C C11 1.0707(3) 0.64114(19) 1.03028(10) 0.0295(6) Uani d . 1 1
C C1 0.7369(3) 0.28192(19) 0.87093(10) 0.0321(6) Uani d . 1 1
C C6 0.7398(3) 0.37619(19) 0.85215(10) 0.0311(6) Uani d . 1 1
H H6A 0.6418 0.4057 0.8608 0.037 Uiso calc R 1 1
H H6B 0.7468 0.3748 0.8164 0.037 Uiso calc R 1 1
C C17 0.6005(3) 0.6832(2) 1.05876(11) 0.0358(7) Uani d . 1 1
H H17A 0.6406 0.6643 1.0903 0.054 Uiso calc R 1 1
H H17B 0.4878 0.6849 1.0599 0.054 Uiso calc R 1 1
H H17C 0.6400 0.7425 1.0510 0.054 Uiso calc R 1 1
C C3 0.8767(3) 0.32747(18) 0.94364(10) 0.0263(5) Uani d . 1 1
C C5 0.8733(3) 0.43124(19) 0.87197(10) 0.0279(5) Uani d . 1 1
H H6 0.9705 0.4059 0.8582 0.033 Uiso calc R 1 1
C C4 0.8834(3) 0.42301(18) 0.92743(9) 0.0257(5) Uani d . 1 1
C C14 0.8626(4) 0.5272(2) 0.85524(11) 0.0398(7) Uani d . 1 1
H H14A 0.8693 0.5295 0.8198 0.060 Uiso calc R 1 1
H H14B 0.9474 0.5615 0.8694 0.060 Uiso calc R 1 1
H H14C 0.7641 0.5525 0.8657 0.060 Uiso calc R 1 1
C C15 0.9402(4) 0.2258(2) 1.00673(11) 0.0404(7) Uani d . 1 1
H H15A 0.8333 0.2067 1.0112 0.061 Uiso calc R 1 1
H H15B 0.9936 0.2250 1.0380 0.061 Uiso calc R 1 1
H H15C 0.9920 0.1853 0.9842 0.061 Uiso calc R 1 1
C C16 1.1494(4) 0.7501(2) 1.08890(13) 0.0458(8) Uani d . 1 1
H H16A 1.0894 0.7983 1.0743 0.069 Uiso calc R 1 1
H H16B 1.2445 0.7743 1.1028 0.069 Uiso calc R 1 1
H H16C 1.0888 0.7217 1.1145 0.069 Uiso calc R 1 1
N N1 0.2014(3) 0.71881(17) 0.82048(10) 0.0400(6) Uani d . 1 1
O O8 0.3215(3) 0.73025(17) 0.84314(9) 0.0544(7) Uani d . 1 1
C C18 0.2089(3) 0.71292(19) 0.76654(10) 0.0332(6) Uani d . 1 1
H H18A 0.3097 0.7353 0.7550 0.040 Uiso calc R 1 1
H H18B 0.1269 0.7500 0.7520 0.040 Uiso calc R 1 1
O O7 0.0760(3) 0.71093(19) 0.83980(10) 0.0667(8) Uani d . 1 1
C C19 0.1886(5) 0.6183(2) 0.75147(13) 0.0556(10) Uani d . 1 1
H H19A 0.2697 0.5818 0.7661 0.083 Uiso calc R 1 1
H H19B 0.1950 0.6140 0.7161 0.083 Uiso calc R 1 1
H H19C 0.0877 0.5969 0.7623 0.083 Uiso calc R 1 1

loop_
_atom_site_aniso_label
_atom_site_aniso_U_11
_atom_site_aniso_U_22
_atom_site_aniso_U_33
_atom_site_aniso_U_12
_atom_site_aniso_U_13
_atom_site_aniso_U_23
Cl2A 0.0218(3) 0.0329(3) 0.0352(3) 0.0015(3) -0.0007(3) -0.0039(3)
O6A 0.0205(8) 0.0384(11) 0.0304(10) -0.0018(8) -0.0028(7) -0.0076(9)
O4A 0.0222(9) 0.0424(12) 0.0341(10) -0.0003(8) 0.0005(8) -0.0058(9)
O2A 0.0363(10) 0.0281(10) 0.0269(9) 0.0021(8) -0.0019(8) 0.0033(8)
O3A 0.0230(8) 0.0296(10) 0.0236(9) -0.0002(7) 0.0007(7) -0.0053(8)
O5A 0.0269(9) 0.0363(11) 0.0299(10) 0.0044(8) 0.0016(8) -0.0072(8)
C10A 0.0262(12) 0.0298(13) 0.0264(12) 0.0022(10) -0.0001(10) -0.0030(11)
C12A 0.0226(11) 0.0298(14) 0.0284(12) 0.0026(11) 0.0004(10) -0.0011(11)
C8A 0.0260(12) 0.0240(12) 0.0242(11) -0.0011(10) -0.0011(10) -0.0016(10)
C13A 0.0241(12) 0.0240(12) 0.0229(12) 0.0000(10) -0.0008(10) -0.0014(10)
C11A 0.0249(12) 0.0279(13) 0.0273(13) 0.0040(10) 0.0028(10) -0.0006(11)
C9A 0.0213(11) 0.0267(12) 0.0279(12) -0.0009(10) -0.0011(10) 0.0002(10)
O1A 0.0397(11) 0.0500(14) 0.0388(12) -0.0068(10) 0.0130(10) -0.0160(11)
C14A 0.0430(16) 0.0356(16) 0.0346(15) 0.0039(14) -0.0011(14) 0.0000(13)
C2A 0.0316(14) 0.0382(15) 0.0242(12) -0.0066(12) 0.0024(11) -0.0013(11)
C3A 0.0258(12) 0.0294(14) 0.0267(12) -0.0013(11) -0.0036(11) -0.0022(11)
C1A 0.0222(12) 0.0394(15) 0.0336(14) -0.0067(11) 0.0049(11) -0.0102(12)
C7A 0.0252(12) 0.0255(12) 0.0258(12) 0.0011(10) -0.0005(10) -0.0020(10)
C17A 0.0268(13) 0.0448(17) 0.0299(14) -0.0068(12) -0.0025(11) -0.0087(13)
C5A 0.0280(13) 0.0270(13) 0.0292(13) 0.0017(11) 0.0024(11) -0.0022(11)
C4A 0.0210(11) 0.0281(13) 0.0242(12) 0.0024(10) 0.0011(10) -0.0030(10)
C16A 0.0374(15) 0.0359(15) 0.0271(13) 0.0044(13) -0.0002(12) -0.0074(12)
C15A 0.0433(16) 0.0368(16) 0.0360(16) -0.0091(13) -0.0056(13) 0.0095(13)
C6A 0.0281(13) 0.0374(15) 0.0337(14) 0.0030(12) 0.0014(12) -0.0066(13)
Cl1 0.0221(3) 0.0506(4) 0.0346(3) -0.0017(3) -0.0003(3) -0.0093(3)
O4 0.0220(9) 0.0375(11) 0.0374(11) -0.0007(8) -0.0023(8) -0.0063(9)
O5 0.0287(9) 0.0398(11) 0.0363(11) -0.0086(9) 0.0003(9) -0.0132(9)
C7 0.0233(11) 0.0275(12) 0.0279(12) 0.0014(10) -0.0027(10) 0.0018(10)
O3 0.0216(8) 0.0325(10) 0.0284(9) -0.0019(7) -0.0011(7) -0.0081(8)
O6 0.0261(9) 0.0360(11) 0.0375(11) 0.0028(8) 0.0027(8) -0.0116(9)
O2 0.0398(11) 0.0325(11) 0.0259(9) 0.0020(9) -0.0062(9) -0.0003(9)
C2 0.0271(12) 0.0322(14) 0.0295(13) -0.0013(11) -0.0005(11) -0.0028(11)
C10 0.0268(12) 0.0308(14) 0.0279(13) 0.0007(11) 0.0003(11) -0.0050(11)
O1 0.0562(14) 0.0404(12) 0.0441(13) -0.0126(11) -0.0143(11) -0.0071(11)
C12 0.0232(12) 0.0347(14) 0.0278(13) -0.0030(11) 0.0002(10) -0.0032(11)
C9 0.0275(12) 0.0259(13) 0.0285(12) 0.0012(10) -0.0003(11) -0.0005(11)
C13 0.0243(12) 0.0261(13) 0.0244(12) 0.0000(10) -0.0006(10) -0.0040(10)
C8 0.0231(12) 0.0315(14) 0.0265(12) 0.0011(10) -0.0036(10) -0.0012(11)
C11 0.0273(13) 0.0316(14) 0.0297(13) -0.0073(11) -0.0020(11) -0.0027(12)
C1 0.0318(14) 0.0334(14) 0.0312(14) -0.0019(12) 0.0013(12) -0.0060(12)
C6 0.0306(13) 0.0332(14) 0.0295(13) 0.0019(12) -0.0074(12) -0.0038(11)
C17 0.0309(14) 0.0374(16) 0.0392(16) 0.0056(12) 0.0045(13) -0.0140(14)
C3 0.0247(12) 0.0300(13) 0.0242(12) 0.0032(10) -0.0007(10) 0.0003(11)
C5 0.0267(12) 0.0314(13) 0.0255(12) 0.0006(11) -0.0012(10) 0.0003(11)
C4 0.0225(11) 0.0284(13) 0.0262(12) -0.0026(10) -0.0033(10) -0.0048(11)
C14 0.0483(17) 0.0378(16) 0.0333(15) -0.0023(14) 0.0019(13) 0.0050(13)
C15 0.0520(18) 0.0369(17) 0.0323(15) 0.0073(14) -0.0039(14) 0.0056(13)
C16 0.0429(17) 0.0476(19) 0.0468(19) -0.0098(15) 0.0003(15) -0.0243(16)
N1 0.0523(16) 0.0303(13) 0.0373(14) -0.0088(12) 0.0004(13) -0.0023(11)
O8 0.0690(16) 0.0469(14) 0.0472(14) 0.0061(13) -0.0217(13) -0.0057(12)
C18 0.0381(15) 0.0292(14) 0.0325(14) -0.0003(12) -0.0001(12) 0.0016(12)
O7 0.0750(18) 0.0679(19) 0.0573(17) -0.0324(15) 0.0252(15) -0.0161(15)
C19 0.096(3) 0.0287(16) 0.0421(18) -0.0017(18) -0.003(2) -0.0030(14)

loop_
_atom_type_symbol
_atom_type_description
_atom_type_scat_dispersion_real
_atom_type_scat_dispersion_imag
_atom_type_scat_source
C C 0.0033 0.0016 'International Tables Vol C Tables 4.2.6.8 and 6.1.1.4'
H H 0.0000 0.0000 'International Tables Vol C Tables 4.2.6.8 and 6.1.1.4'
N N 0.0061 0.0033 'International Tables Vol C Tables 4.2.6.8 and 6.1.1.4'
O O 0.0106 0.0060 'International Tables Vol C Tables 4.2.6.8 and 6.1.1.4'
Cl Cl 0.1484 0.1585 'International Tables Vol C Tables 4.2.6.8 and 6.1.1.4'

loop_
_geom_angle_atom_site_label_1
_geom_angle_atom_site_label_2
_geom_angle_atom_site_label_3
_geom_angle
C9A O6A C17A 117.5(2)
C3A O2A C15A 116.9(2)
C13A O3A C4A 108.06(19)
C11A O5A C16A 118.2(2)
C9A C10A C11A 119.8(3)
C9A C10A H10A 120.1
C11A C10A H10A 120.1
C13A C12A C11A 116.9(2)
C13A C12A Cl2A 121.3(2)
C11A C12A Cl2A 121.8(2)
C9A C8A C13A 119.1(2)
C9A C8A C7A 133.5(2)
C13A C8A C7A 107.1(2)
O3A C13A C12A 122.9(2)
O3A C13A C8A 114.3(2)
C12A C13A C8A 122.7(2)
O5A C11A C12A 115.2(2)
O5A C11A C10A 122.9(2)
C12A C11A C10A 122.0(2)
O6A C9A C10A 124.1(2)
O6A C9A C8A 116.5(2)
C10A C9A C8A 119.4(2)
C5A C14A H14E 109.5
C5A C14A H14D 109.5
H14E C14A H14D 109.5
C5A C14A H14F 109.5
H14E C14A H14F 109.5
H14D C14A H14F 109.5
C3A C2A C1A 121.3(3)
C3A C2A H2A 119.3
C1A C2A H2A 119.3
O2A C3A C2A 126.5(3)
O2A C3A C4A 110.4(2)
C2A C3A C4A 123.0(3)
O1A C1A C2A 120.6(3)
O1A C1A C6A 121.4(3)
C2A C1A C6A 118.0(2)
O4A C7A C8A 131.6(3)
O4A C7A C4A 123.2(2)
C8A C7A C4A 105.2(2)
O6A C17A H17D 109.5
O6A C17A H17F 109.5
H17D C17A H17F 109.5
O6A C17A H17E 109.5
H17D C17A H17E 109.5
H17F C17A H17E 109.5
C14A C5A C6A 111.7(2)
C14A C5A C4A 112.3(2)
C6A C5A C4A 109.7(2)
C14A C5A H5A 107.6
C6A C5A H5A 107.6
C4A C5A H5A 107.6
O3A C4A C3A 107.9(2)
O3A C4A C5A 108.1(2)
C3A C4A C5A 112.4(2)
O3A C4A C7A 105.0(2)
C3A C4A C7A 108.7(2)
C5A C4A C7A 114.3(2)
O5A C16A H16E 109.5
O5A C16A H16D 109.5
H16E C16A H16D 109.5
O5A C16A H16F 109.5
H16E C16A H16F 109.5
H16D C16A H16F 109.5
O2A C15A H15E 109.5
O2A C15A H15F 109.5
H15E C15A H15F 109.5
O2A C15A H15D 109.5
H15E C15A H15D 109.5
H15F C15A H15D 109.5
C1A C6A C5A 113.2(2)
C1A C6A H6AA 108.9
C5A C6A H6AA 108.9
C1A C6A H6AB 108.9
C5A C6A H6AB 108.9
H6AA C6A H6AB 107.7
C11 O5 C16 118.4(2)
O4 C7 C8 131.1(3)
O4 C7 C4 123.2(2)
C8 C7 C4 105.7(2)
C13 O3 C4 108.25(19)
C9 O6 C17 117.3(2)
C3 O2 C15 117.0(2)
C3 C2 C1 122.2(3)
C3 C2 H2 118.9
C1 C2 H2 118.9
C9 C10 C11 120.0(3)
C9 C10 H10 120.0
C11 C10 H10 120.0
C13 C12 C11 117.2(2)
C13 C12 Cl1 121.5(2)
C11 C12 Cl1 121.2(2)
O6 C9 C10 124.8(2)
O6 C9 C8 115.8(2)
C10 C9 C8 119.4(2)
O3 C13 C12 123.1(2)
O3 C13 C8 113.8(2)
C12 C13 C8 123.0(2)
C13 C8 C9 118.8(2)
C13 C8 C7 107.7(2)
C9 C8 C7 133.3(2)
O5 C11 C12 115.1(2)
O5 C11 C10 123.4(3)
C12 C11 C10 121.5(2)
O1 C1 C2 121.3(3)
O1 C1 C6 120.2(3)
C2 C1 C6 118.4(2)
C1 C6 C5 113.5(2)
C1 C6 H6A 108.9
C5 C6 H6A 108.9
C1 C6 H6B 108.9
C5 C6 H6B 108.9
H6A C6 H6B 107.7
O6 C17 H17A 109.5
O6 C17 H17B 109.5
H17A C17 H17B 109.5
O6 C17 H17C 109.5
H17A C17 H17C 109.5
H17B C17 H17C 109.5
O2 C3 C2 125.3(3)
O2 C3 C4 112.3(2)
C2 C3 C4 122.3(2)
C14 C5 C6 111.1(2)
C14 C5 C4 112.5(2)
C6 C5 C4 110.9(2)
C14 C5 H6 107.4
C6 C5 H6 107.4
C4 C5 H6 107.4
O3 C4 C3 108.8(2)
O3 C4 C5 107.6(2)
C3 C4 C5 111.7(2)
O3 C4 C7 104.5(2)
C3 C4 C7 109.9(2)
C5 C4 C7 113.9(2)
C5 C14 H14A 109.5
C5 C14 H14B 109.5
H14A C14 H14B 109.5
C5 C14 H14C 109.5
H14A C14 H14C 109.5
H14B C14 H14C 109.5
O2 C15 H15A 109.5
O2 C15 H15B 109.5
H15A C15 H15B 109.5
O2 C15 H15C 109.5
H15A C15 H15C 109.5
H15B C15 H15C 109.5
O5 C16 H16A 109.5
O5 C16 H16B 109.5
H16A C16 H16B 109.5
O5 C16 H16C 109.5
H16A C16 H16C 109.5
H16B C16 H16C 109.5
O7 N1 O8 123.3(3)
O7 N1 C18 118.0(3)
O8 N1 C18 118.6(3)
N1 C18 C19 109.2(3)
N1 C18 H18A 109.8
C19 C18 H18A 109.8
N1 C18 H18B 109.8
C19 C18 H18B 109.8
H18A C18 H18B 108.3
C18 C19 H19A 109.5
C18 C19 H19B 109.5
H19A C19 H19B 109.5
C18 C19 H19C 109.5
H19A C19 H19C 109.5
H19B C19 H19C 109.5

loop_
_geom_bond_atom_site_label_1
_geom_bond_atom_site_label_2
_geom_bond_distance
Cl2A C12A 1.725(3)
O6A C9A 1.355(3)
O6A C17A 1.442(3)
O4A C7A 1.223(3)
O2A C3A 1.342(3)
O2A C15A 1.444(3)
O3A C13A 1.352(3)
O3A C4A 1.457(3)
O5A C11A 1.355(3)
O5A C16A 1.442(3)
C10A C9A 1.381(4)
C10A C11A 1.406(3)
C10A H10A 0.9500
C12A C13A 1.379(4)
C12A C11A 1.395(4)
C8A C9A 1.402(3)
C8A C13A 1.403(3)
C8A C7A 1.445(4)
O1A C1A 1.233(3)
C14A C5A 1.530(4)
C14A H14E 0.9800
C14A H14D 0.9800
C14A H14F 0.9800
C2A C3A 1.344(4)
C2A C1A 1.459(4)
C2A H2A 0.9500
C3A C4A 1.512(4)
C1A C6A 1.502(4)
C7A C4A 1.557(4)
C17A H17D 0.9800
C17A H17F 0.9800
C17A H17E 0.9800
C5A C6A 1.532(4)
C5A C4A 1.532(4)
C5A H5A 1.0000
C16A H16E 0.9800
C16A H16D 0.9800
C16A H16F 0.9800
C15A H15E 0.9800
C15A H15F 0.9800
C15A H15D 0.9800
C6A H6AA 0.9900
C6A H6AB 0.9900
Cl1 C12 1.728(3)
O4 C7 1.219(3)
O5 C11 1.354(3)
O5 C16 1.444(4)
C7 C8 1.441(4)
C7 C4 1.554(4)
O3 C13 1.362(3)
O3 C4 1.464(3)
O6 C9 1.347(3)
O6 C17 1.444(3)
O2 C3 1.342(3)
O2 C15 1.452(4)
C2 C3 1.351(4)
C2 C1 1.441(4)
C2 H2 0.9500
C10 C9 1.387(4)
C10 C11 1.402(4)
C10 H10 0.9500
O1 C1 1.230(3)
C12 C13 1.378(4)
C12 C11 1.401(4)
C9 C8 1.411(4)
C13 C8 1.396(3)
C1 C6 1.511(4)
C6 C5 1.527(4)
C6 H6A 0.9900
C6 H6B 0.9900
C17 H17A 0.9800
C17 H17B 0.9800
C17 H17C 0.9800
C3 C4 1.507(4)
C5 C14 1.519(4)
C5 C4 1.539(4)
C5 H6 1.0000
C14 H14A 0.9800
C14 H14B 0.9800
C14 H14C 0.9800
C15 H15A 0.9800
C15 H15B 0.9800
C15 H15C 0.9800
C16 H16A 0.9800
C16 H16B 0.9800
C16 H16C 0.9800
N1 O7 1.218(4)
N1 O8 1.228(4)
N1 C18 1.493(4)
C18 C19 1.494(4)
C18 H18A 0.9900
C18 H18B 0.9900
C19 H19A 0.9800
C19 H19B 0.9800
C19 H19C 0.9800
